data_7202803
loop_
_publ_author_name
'Dobrzycki, Lukasz'
'Wo\'zniak, Krzysztof'

_publ_section_title
;
 Structural consequences of benzidine dihydrochloride substitution in
 the solid state
;
_journal_issue 11
_journal_name_full CrystEngComm
_journal_page_first 1029
_journal_paper_doi 10.1039/b702072d
_journal_volume 9
_journal_year 2007
_chemical_formula_sum 'C14 H18 Cl2 N2'
_chemical_formula_weight 285.20
_chemical_name_systematic
;
?
;
_space_group_IT_number 5
_symmetry_cell_setting monoclinic
_symmetry_space_group_name_Hall 'C 2y'
_symmetry_space_group_name_H-M 'C 1 2 1'
_atom_sites_solution_hydrogens geom
_atom_sites_solution_primary direct
_atom_sites_solution_secondary difmap
_audit_creation_method SHELXL-97
_cell_angle_alpha 90.00
_cell_angle_beta 100.84(2)
_cell_angle_gamma 90.00
_cell_formula_units_Z 2
_cell_length_a 23.811(6)
_cell_length_b 6.1672(14)
_cell_length_c 4.9037(13)
_cell_measurement_temperature 100(2)
_cell_volume 707.2(3)
_computing_cell_refinement
;
CrysAlis RED, Oxford Diffraction Ltd.,
Version 1.171.28cycle4 beta (release 11-11-2005 CrysAlis171 .NET)
(compiled Nov 11 2005,15:50:43)
;
_computing_data_collection
;
CrysAlis CCD, Oxford Diffraction Ltd.,
Version 1.171.28cycle4 beta (release 11-11-2005 CrysAlis171 .NET)
(compiled Nov 11 2005,15:50:43)
;
_computing_data_reduction
;
CrysAlis RED, Oxford Diffraction Ltd.,
Version 1.171.28cycle4 beta (release 11-11-2005 CrysAlis171 .NET)
(compiled Nov 11 2005,15:50:43)
;
_computing_molecular_graphics Dimaond
_computing_publication_material SHELXTL-97
_computing_structure_refinement 'SHELXL-97 (Sheldrick, 1997)'
_computing_structure_solution 'SHELXS-97 (Sheldrick, 1990)'
_diffrn_ambient_temperature 100(2)
_diffrn_detector_area_resol_mean 8.6479
_diffrn_measured_fraction_theta_full 0.989
_diffrn_measured_fraction_theta_max 0.968
_diffrn_measurement_device_type KM4CCD
_diffrn_measurement_method 'omega scan'
_diffrn_radiation_monochromator graphite
_diffrn_radiation_source 'fine-focus sealed tube'
_diffrn_radiation_type MoK\a
_diffrn_radiation_wavelength 0.71073
_diffrn_reflns_av_R_equivalents 0.0252
_diffrn_reflns_av_sigmaI/netI 0.0302
_diffrn_reflns_limit_h_max 31
_diffrn_reflns_limit_h_min -31
_diffrn_reflns_limit_k_max 8
_diffrn_reflns_limit_k_min -8
_diffrn_reflns_limit_l_max 6
_diffrn_reflns_limit_l_min -6
_diffrn_reflns_number 6682
_diffrn_reflns_theta_full 28.00
_diffrn_reflns_theta_max 28.51
_diffrn_reflns_theta_min 3.42
_diffrn_standards_decay_% 2
_diffrn_standards_number '1 frame'
_exptl_absorpt_coefficient_mu 0.443
_exptl_absorpt_correction_T_max 0.9782
_exptl_absorpt_correction_T_min 0.7496
_exptl_absorpt_correction_type multi-scan
_exptl_absorpt_process_details
;
CrysAlis RED, Oxford Diffraction Ltd.,
Version 1.171.28cycle4 beta (release 11-11-2005 CrysAlis171 .NET)
(compiled Nov 11 2005,15:50:43)
Empirical absorption correction using spherical harmonics,
implemented in SCALE3 ABSPACK scaling algorithm.
;
_exptl_crystal_colour colourless
_exptl_crystal_density_diffrn 1.339
_exptl_crystal_density_method 'not measured'
_exptl_crystal_description planar
_exptl_crystal_F_000 300
_exptl_crystal_size_max 0.69
_exptl_crystal_size_mid 0.48
_exptl_crystal_size_min 0.05
_refine_diff_density_max 0.436
_refine_diff_density_min -0.289
_refine_diff_density_rms 0.056
_refine_ls_abs_structure_details 'Flack H D (1983), Acta Cryst. A39, 876-881, 760 Friedel pairs'
_refine_ls_abs_structure_Flack 0.29(7)
_refine_ls_extinction_method none
_refine_ls_goodness_of_fit_ref 1.073
_refine_ls_hydrogen_treatment constr
_refine_ls_matrix_type full
_refine_ls_number_parameters 85
_refine_ls_number_reflns 1716
_refine_ls_number_restraints 1
_refine_ls_restrained_S_all 1.073
_refine_ls_R_factor_all 0.0340
_refine_ls_R_factor_gt 0.0284
_refine_ls_shift/su_max 0.001
_refine_ls_shift/su_mean 0.000
_refine_ls_structure_factor_coef Fsqd
_refine_ls_weighting_details 'calc w=1/[\s^2^(Fo^2^)+(0.0486P)^2^+0.0000P] where P=(Fo^2^+2Fc^2^)/3'
_refine_ls_weighting_scheme calc
_refine_ls_wR_factor_gt 0.0732
_refine_ls_wR_factor_ref 0.0747
_reflns_number_gt 1497
_reflns_number_total 1716
_reflns_threshold_expression >2sigma(I)
_cod_data_source_file b702072d.txt
_cod_data_source_block 8_2Cl
_cod_depositor_comments
;
The following automatic conversions were performed:
'_symmetry_cell_setting' value 'Monoclinic' changed to 'monoclinic'
according to '/home/saulius/struct/CIF-dictionaries/cif_core.dic'
dictionary named 'cif_core.dic' version 2.4.1 from 2010-06-29.

Automatic conversion script
Id: cif_fix_enum 1527 2010-12-29 10:47:43Z saulius 
;
_cod_original_cell_volume 707.3(3)
_cod_original_sg_symbol_H-M C2
_cod_database_code 7202803

loop_
_symmetry_equiv_pos_as_xyz
'x, y, z'
'-x, y, -z'
'x+1/2, y+1/2, z'
'-x+1/2, y+1/2, -z'

loop_
_atom_site_label
_atom_site_type_symbol
_atom_site_fract_x
_atom_site_fract_y
_atom_site_fract_z
_atom_site_U_iso_or_equiv
_atom_site_adp_type
_atom_site_occupancy
_atom_site_symmetry_multiplicity
_atom_site_calc_flag
_atom_site_refinement_flags
_atom_site_disorder_assembly
_atom_site_disorder_group
Cl1 Cl 0.785320(15) 0.92014(5) 0.86773(8) 0.01572(12) Uani 1 1 d . . .
N1 N 0.80133(5) 0.4257(4) 0.6946(3) 0.0148(3) Uani 1 1 d . . .
H1A H 0.7981 0.3130 0.8103 0.022 Uiso 1 1 calc R . .
H1B H 0.7754 0.4096 0.5339 0.022 Uiso 1 1 calc R . .
H1C H 0.7945 0.5524 0.7778 0.022 Uiso 1 1 calc R . .
C1 C 0.85927(6) 0.4295(4) 0.6327(3) 0.0120(3) Uani 1 1 d . . .
C2 C 0.87374(8) 0.5934(3) 0.4656(4) 0.0160(4) Uani 1 1 d . . .
H2 H 0.8460 0.6982 0.3893 0.019 Uiso 1 1 calc R . .
C3 C 0.92892(8) 0.6053(3) 0.4088(4) 0.0156(4) Uani 1 1 d . . .
C4 C 0.96968(7) 0.4467(4) 0.5249(3) 0.0172(4) Uani 1 1 d . . .
C5 C 0.95325(8) 0.2832(3) 0.6871(4) 0.0213(4) Uani 1 1 d . . .
H5 H 0.9803 0.1753 0.7616 0.026 Uiso 1 1 calc R . .
C6 C 0.89830(8) 0.2725(3) 0.7437(4) 0.0214(4) Uani 1 1 d . . .
H6 H 0.8878 0.1597 0.8562 0.026 Uiso 1 1 calc R . .
C7 C 0.94221(8) 0.7817(4) 0.2173(4) 0.0231(4) Uani 1 1 d . . .
H7A H 0.9254 0.9187 0.2641 0.035 Uiso 1 1 calc R . .
H7B H 0.9261 0.7429 0.0247 0.035 Uiso 1 1 calc R . .
H7C H 0.9838 0.7981 0.2387 0.035 Uiso 1 1 calc R . .

loop_
_atom_site_aniso_label
_atom_site_aniso_U_11
_atom_site_aniso_U_22
_atom_site_aniso_U_33
_atom_site_aniso_U_23
_atom_site_aniso_U_13
_atom_site_aniso_U_12
Cl1 0.01536(18) 0.01273(18) 0.02012(19) 0.0008(2) 0.00603(13) -0.0001(2)
N1 0.0129(6) 0.0139(6) 0.0185(6) -0.0005(10) 0.0054(5) -0.0025(10)
C1 0.0103(7) 0.0113(7) 0.0152(7) -0.0042(12) 0.0049(5) 0.0004(11)
C2 0.0145(9) 0.0162(9) 0.0173(9) 0.0014(8) 0.0026(7) 0.0026(8)
C3 0.0172(9) 0.0158(9) 0.0147(9) -0.0006(7) 0.0052(7) -0.0016(7)
C4 0.0141(8) 0.0219(11) 0.0161(8) -0.0038(9) 0.0041(6) -0.0041(9)
C5 0.0167(9) 0.0163(9) 0.0312(11) 0.0060(9) 0.0053(8) 0.0022(8)
C6 0.0211(10) 0.0169(9) 0.0276(11) 0.0069(8) 0.0083(8) 0.0008(8)
C7 0.0204(10) 0.0252(11) 0.0246(11) 0.0094(9) 0.0063(8) 0.0008(9)

loop_
_atom_type_symbol
_atom_type_description
_atom_type_scat_dispersion_real
_atom_type_scat_dispersion_imag
_atom_type_scat_source
C C 0.0033 0.0016 'International Tables Vol C Tables 4.2.6.8 and 6.1.1.4'
H H 0.0000 0.0000 'International Tables Vol C Tables 4.2.6.8 and 6.1.1.4'
N N 0.0061 0.0033 'International Tables Vol C Tables 4.2.6.8 and 6.1.1.4'
Cl Cl 0.1484 0.1585 'International Tables Vol C Tables 4.2.6.8 and 6.1.1.4'

loop_
_geom_angle_atom_site_label_1
_geom_angle_atom_site_label_2
_geom_angle_atom_site_label_3
_geom_angle
_geom_angle_site_symmetry_1
_geom_angle_site_symmetry_3
_geom_angle_publ_flag
C1 N1 H1A 109.5 . . ?
C1 N1 H1B 109.5 . . ?
H1A N1 H1B 109.5 . . ?
C1 N1 H1C 109.5 . . ?
H1A N1 H1C 109.5 . . ?
H1B N1 H1C 109.5 . . ?
C6 C1 C2 121.40(14) . . ?
C6 C1 N1 119.8(2) . . ?
C2 C1 N1 118.8(2) . . ?
C1 C2 C3 120.33(17) . . ?
C1 C2 H2 119.8 . . ?
C3 C2 H2 119.8 . . ?
C2 C3 C4 118.83(17) . . ?
C2 C3 C7 118.54(16) . . ?
C4 C3 C7 122.59(16) . . ?
C5 C4 C3 119.08(15) . . ?
C5 C4 C4 118.37(14) . 2_756 ?
C3 C4 C4 122.54(14) . 2_756 ?
C4 C5 C6 121.83(18) . . ?
C4 C5 H5 119.1 . . ?
C6 C5 H5 119.1 . . ?
C1 C6 C5 118.50(17) . . ?
C1 C6 H6 120.7 . . ?
C5 C6 H6 120.7 . . ?
C3 C7 H7A 109.5 . . ?
C3 C7 H7B 109.5 . . ?
H7A C7 H7B 109.5 . . ?
C3 C7 H7C 109.5 . . ?
H7A C7 H7C 109.5 . . ?
H7B C7 H7C 109.5 . . ?

loop_
_geom_bond_atom_site_label_1
_geom_bond_atom_site_label_2
_geom_bond_distance
_geom_bond_site_symmetry_2
_geom_bond_publ_flag
N1 C1 1.4676(19) . ?
N1 H1A 0.9100 . ?
N1 H1B 0.9100 . ?
N1 H1C 0.9100 . ?
C1 C6 1.381(3) . ?
C1 C2 1.385(3) . ?
C2 C3 1.395(3) . ?
C2 H2 0.9500 . ?
C3 C4 1.420(3) . ?
C3 C7 1.509(3) . ?
C4 C5 1.386(3) . ?
C4 C4 1.509(3) 2_756 ?
C5 C6 1.389(3) . ?
C5 H5 0.9500 . ?
C6 H6 0.9500 . ?
C7 H7A 0.9800 . ?
C7 H7B 0.9800 . ?
C7 H7C 0.9800 . ?

loop_
_geom_hbond_atom_site_label_D
_geom_hbond_atom_site_label_H
_geom_hbond_atom_site_label_A
_geom_hbond_distance_DH
_geom_hbond_distance_HA
_geom_hbond_distance_DA
_geom_hbond_angle_DHA
_geom_hbond_site_symmetry_A
N1 H1B Cl1 0.91 2.21 3.1179(16) 171.7 4_646
N1 H1A Cl1 0.91 2.46 3.273(2) 148.1 1_545
N1 H1C Cl1 0.91 2.33 3.207(2) 162.2 .

loop_
_geom_torsion_atom_site_label_1
_geom_torsion_atom_site_label_2
_geom_torsion_atom_site_label_3
_geom_torsion_atom_site_label_4
_geom_torsion
_geom_torsion_site_symmetry_1
_geom_torsion_site_symmetry_2
_geom_torsion_site_symmetry_3
_geom_torsion_site_symmetry_4
_geom_torsion_publ_flag
C6 C1 C2 C3 -1.0(3) . . . . ?
N1 C1 C2 C3 178.24(18) . . . . ?
C1 C2 C3 C4 0.1(3) . . . . ?
C1 C2 C3 C7 177.80(19) . . . . ?
C2 C3 C4 C5 1.1(3) . . . . ?
C7 C3 C4 C5 -176.58(19) . . . . ?
C2 C3 C4 C4 -179.97(17) . . . 2_756 ?
C7 C3 C4 C4 2.4(3) . . . 2_756 ?
C3 C4 C5 C6 -1.3(3) . . . . ?
C4 C4 C5 C6 179.69(18) 2_756 . . . ?
C2 C1 C6 C5 0.8(3) . . . . ?
N1 C1 C6 C5 -178.5(2) . . . . ?
C4 C5 C6 C1 0.4(3) . . . . ?
